data_1526206
loop_
_publ_author_name
'Oudalov, J.P.'
'Daoudi, A.'
'Joubert, J.C.'
'le Flem, G.'
'Hagenmuller, P.'

_publ_section_title
;
 Sur une nouvelle serie d'aluminates doubles de calcium et d'elements
 lanthanidiques de structure K2 Ni F4
;
_journal_name_full 'Bulletin de la Societe Chimique de France (Vol=Year)'
_journal_page_first 3408
_journal_page_last 3410
_journal_volume 1970
_journal_year 1970
_chemical_formula_sum 'Al Ca Nd O4'
_chemical_name_systematic 'Ca Nd Al O4'
_space_group_IT_number 139
_symmetry_space_group_name_Hall '-I 4 2'
_symmetry_space_group_name_H-M 'I 4/m m m'
_cell_angle_alpha 90
_cell_angle_beta 90
_cell_angle_gamma 90
_cell_formula_units_Z 2
_cell_length_a 3.688
_cell_length_b 3.688
_cell_length_c 12.15
_cell_volume 165.256
_citation_journal_id_ASTM BSCFAS
_cod_data_source_file Oudalov_BSCFAS_1970_597.cif
_cod_data_source_block Al1Ca1Nd1O4
_cod_original_cell_volume 165.2563
_cod_original_formula_sum 'Al1 Ca1 Nd1 O4'
_cod_database_code 1526206

loop_
_symmetry_equiv_pos_as_xyz
x,y,z
-y,x,z
-x,-y,z
y,-x,z
x,-y,-z
y,x,-z
-x,y,-z
-y,-x,-z
-x,-y,-z
y,-x,-z
x,y,-z
-y,x,-z
-x,y,z
-y,-x,z
x,-y,z
y,x,z
x+1/2,y+1/2,z+1/2
-y+1/2,x+1/2,z+1/2
-x+1/2,-y+1/2,z+1/2
y+1/2,-x+1/2,z+1/2
x+1/2,-y+1/2,-z+1/2
y+1/2,x+1/2,-z+1/2
-x+1/2,y+1/2,-z+1/2
-y+1/2,-x+1/2,-z+1/2
-x+1/2,-y+1/2,-z+1/2
y+1/2,-x+1/2,-z+1/2
x+1/2,y+1/2,-z+1/2
-y+1/2,x+1/2,-z+1/2
-x+1/2,y+1/2,z+1/2
-y+1/2,-x+1/2,z+1/2
x+1/2,-y+1/2,z+1/2
y+1/2,x+1/2,z+1/2

loop_
_atom_site_label
_atom_site_type_symbol
_atom_site_fract_x
_atom_site_fract_y
_atom_site_fract_z
_atom_site_occupancy
_atom_site_U_iso_or_equiv
O2 O-2 0 0.5 0 1 0.0
Al1 Al+3 0 0 0 1 0.0
Nd1 Nd+3 0 0 0.35 0.5 0.0
Ca1 Ca+2 0 0 0.35 0.5 0.0
O1 O-2 0 0 0.15 1 0.0
